data_4020861
loop_
_publ_author_name
'Dominic Lalibert\'e'
'Thierry Maris'
'James D. Wuest'

_publ_section_title
;
 Molecular Tectonics. Porous Hydrogen-Bonded Networks
 Built from Derivatives of Pentaerythrityl Tetraphenyl Ether
;
_journal_name_full 'Journal of Organic Chemistry'
_journal_page_first 1776
_journal_page_last 1787
_journal_paper_doi 10.1021/jo035311h
_journal_volume 69
_journal_year 2004
_chemical_formula_moiety 'C41 H40 N20 O4, 6(C4 H8 O2), 5(C2 H6 O S)'
_chemical_formula_sum 'C74 H119 N20 O21 S5'
_chemical_formula_weight 1785.19
_space_group_IT_number 18
_space_group_name_Hall 'P 2 2ab'
_space_group_name_H-M_alt 'P 21 21 2'
_symmetry_cell_setting orthorhombic
_symmetry_space_group_name_Hall 'P 2 2ab'
_symmetry_space_group_name_H-M 'P 21 21 2'
_cell_angle_alpha 90.00
_cell_angle_beta 90.00
_cell_angle_gamma 90.00
_cell_formula_units_Z 4
_cell_length_a 25.711(2)
_cell_length_b 37.260(3)
_cell_length_c 10.0841(9)
_cell_measurement_temperature 496(2)
_cell_volume 9660.5(15)
_diffrn_ambient_temperature 223(2)
_exptl_crystal_density_diffrn 1.227
_cod_depositor_comments
;
The following automatic conversions were performed:
'_symmetry_cell_setting' value 'Orthorhombic' changed to 'orthorhombic'
according to '/home/saulius/struct/CIF-dictionaries/cif_core.dic'
dictionary named 'cif_core.dic' version 2.4.1 from
2010-06-29.

'_geom_bond_publ_flag' value 'Y' changed to 'y' according to
'/home/saulius/struct/CIF-dictionaries/cif_core.dic' dictionary named
'cif_core.dic' version 2.4.1 from 2010-06-29 (123 times).

Automatic conversion script
Id: cif_fix_enum 1527 2010-12-29 10:47:43Z saulius 
;
_cod_database_code 4020861

loop_
_symmetry_equiv_pos_as_xyz
'x, y, z'
'-x, -y, z'
'-x+1/2, y+1/2, -z'
'x+1/2, -y+1/2, -z'

loop_
_atom_site_label
_atom_site_type_symbol
_atom_site_fract_x
_atom_site_fract_y
_atom_site_fract_z
_atom_site_U_iso_or_equiv
_atom_site_adp_type
_atom_site_occupancy
_atom_site_symmetry_multiplicity
_atom_site_calc_flag
_atom_site_refinement_flags
_atom_site_disorder_assembly
_atom_site_disorder_group
C1 C 0.3895(11) 0.8215(8) 0.502(3) 0.041(8) Uani 1 1 d . . .
C10 C 0.3938(11) 0.8020(9) 0.634(3) 0.042(8) Uani 1 1 d . . .
H10A H 0.4026 0.8186 0.7046 0.051 Uiso 1 1 calc R . .
H10B H 0.3612 0.7903 0.6562 0.051 Uiso 1 1 calc R . .
N10 N 0.4502(11) 0.6702(8) 1.111(3) 0.058(8) Uani 1 1 d . . .
O10 O 0.4345(8) 0.7759(6) 0.616(2) 0.053(6) Uani 1 1 d . . .
C11 C 0.4447(12) 0.7523(9) 0.721(3) 0.043(8) Uani 1 1 d . . .
N11 N 0.5260(10) 0.6539(7) 0.985(3) 0.051(7) Uani 1 1 d . . .
C12 C 0.4869(12) 0.7305(10) 0.702(4) 0.055(10) Uani 1 1 d . . .
H12 H 0.5071 0.7329 0.6264 0.066 Uiso 1 1 calc . . .
N12 N 0.5048(11) 0.6226(7) 1.188(3) 0.051(7) Uani 1 1 d . . .
C13 C 0.4993(13) 0.7054(10) 0.794(4) 0.058(10) Uani 1 1 d . . .
H13 H 0.5275 0.6903 0.7796 0.069 Uiso 1 1 calc . . .
N13 N 0.5777(11) 0.6090(8) 1.068(3) 0.063(9) Uani 1 1 d . . .
H13A H 0.5857 0.5929 1.1255 0.075 Uiso 1 1 calc . . .
H13B H 0.5974 0.6126 1.0004 0.075 Uiso 1 1 calc . . .
C14 C 0.4702(12) 0.7020(9) 0.910(4) 0.044(8) Uani 1 1 d . . .
N14 N 0.4305(13) 0.6387(10) 1.300(4) 0.086(12) Uani 1 1 d . . .
H14A H 0.4370 0.6224 1.3574 0.104 Uiso 1 1 calc . . .
H14B H 0.4032 0.6519 1.3078 0.104 Uiso 1 1 calc . . .
C15 C 0.4285(13) 0.7245(9) 0.933(3) 0.050(9) Uani 1 1 d . . .
H15 H 0.4095 0.7232 1.0114 0.060 Uiso 1 1 calc . . .
C16 C 0.4156(13) 0.7501(10) 0.832(4) 0.056(10) Uani 1 1 d . . .
H16 H 0.3871 0.7651 0.8424 0.067 Uiso 1 1 calc . . .
C17 C 0.4827(13) 0.6740(9) 1.010(4) 0.047(9) Uani 1 1 d . . .
C18 C 0.4625(15) 0.6436(10) 1.198(4) 0.059(10) Uani 1 1 d . . .
C19 C 0.5351(15) 0.6282(9) 1.083(4) 0.055(10) Uani 1 1 d . . .
C20 C 0.4414(11) 0.8340(9) 0.451(3) 0.041(8) Uani 1 1 d . . .
H20A H 0.4633 0.8136 0.4305 0.049 Uiso 1 1 calc R . .
H20B H 0.4368 0.8482 0.3717 0.049 Uiso 1 1 calc R . .
N20 N 0.6889(11) 0.9124(8) 0.375(3) 0.060(9) Uani 1 1 d . . .
O20 O 0.4647(8) 0.8552(6) 0.553(2) 0.053(6) Uani 1 1 d . . .
C21 C 0.5130(13) 0.8694(9) 0.531(3) 0.050(9) Uani 1 1 d . . .
N21 N 0.7552(11) 0.9513(8) 0.464(3) 0.060(8) Uani 1 1 d . . .
C22 C 0.5404(13) 0.8657(10) 0.412(4) 0.053(9) Uani 1 1 d . . .
H22 H 0.5258 0.8532 0.3414 0.063 Uiso 1 1 calc . . .
N22 N 0.6789(10) 0.9381(7) 0.592(3) 0.053(8) Uani 1 1 d . . .
C23 C 0.5892(13) 0.8809(9) 0.399(3) 0.048(9) Uani 1 1 d . . .
H23 H 0.6074 0.8786 0.3200 0.057 Uiso 1 1 calc . . .
N23 N 0.7628(14) 0.9263(11) 0.255(4) 0.100(14) Uani 1 1 d . . .
H23A H 0.7518 0.9133 0.1899 0.120 Uiso 1 1 calc . . .
H23B H 0.7921 0.9373 0.2484 0.120 Uiso 1 1 calc . . .
C24 C 0.6111(13) 0.8994(9) 0.503(4) 0.053(10) Uani 1 1 d . . .
N24 N 0.7414(11) 0.9762(9) 0.669(3) 0.066(9) Uani 1 1 d . . .
H24A H 0.7234 0.9790 0.7397 0.079 Uiso 1 1 calc . . .
H24B H 0.7706 0.9872 0.6597 0.079 Uiso 1 1 calc . . .
C25 C 0.5832(16) 0.9031(11) 0.620(4) 0.071(12) Uani 1 1 d . . .
H25 H 0.5983 0.9154 0.6901 0.086 Uiso 1 1 calc . . .
C26 C 0.5339(15) 0.8891(12) 0.636(4) 0.069(12) Uani 1 1 d . . .
H26 H 0.5153 0.8927 0.7135 0.083 Uiso 1 1 calc . . .
C27 C 0.6641(12) 0.9178(9) 0.488(4) 0.050(9) Uani 1 1 d . . .
C28 C 0.7336(15) 0.9294(10) 0.368(4) 0.061(10) Uani 1 1 d . . .
C29 C 0.7242(13) 0.9545(9) 0.572(4) 0.052(9) Uani 1 1 d . . .
C30 C 0.3543(12) 0.8546(8) 0.520(4) 0.048(9) Uani 1 1 d . . .
H30A H 0.3713 0.8719 0.5774 0.058 Uiso 1 1 calc R . .
H30B H 0.3485 0.8659 0.4346 0.058 Uiso 1 1 calc R . .
N30 N 0.1603(9) 0.9819(7) 0.598(3) 0.049(8) Uani 1 1 d . . .
O30 O 0.3058(7) 0.8445(5) 0.576(2) 0.049(6) Uani 1 1 d . . .
C31 C 0.2696(11) 0.8709(8) 0.596(3) 0.042(8) Uani 1 1 d . . .
N31 N 0.0715(10) 0.9970(7) 0.637(3) 0.051(7) Uani 1 1 d . . .
C32 C 0.2774(12) 0.9058(9) 0.553(4) 0.053(10) Uani 1 1 d . . .
H32 H 0.3086 0.9125 0.5138 0.064 Uiso 1 1 calc . . .
N32 N 0.1029(9) 0.9381(7) 0.682(3) 0.045(7) Uani 1 1 d . . .
C33 C 0.2370(12) 0.9307(9) 0.570(4) 0.054(9) Uani 1 1 d . . .
H33 H 0.2416 0.9540 0.5392 0.065 Uiso 1 1 calc . . .
N33 N 0.1295(10) 1.0381(7) 0.555(4) 0.065(10) Uani 1 1 d . . .
H33A H 0.1052 1.0539 0.5529 0.078 Uiso 1 1 calc . . .
H33B H 0.1604 1.0437 0.5296 0.078 Uiso 1 1 calc . . .
C34 C 0.1917(12) 0.9220(8) 0.629(4) 0.044(9) Uani 1 1 d . . .
N34 N 0.0169(10) 0.9533(7) 0.713(3) 0.061(9) Uani 1 1 d . . .
H34A H -0.0083 0.9684 0.7090 0.073 Uiso 1 1 calc . . .
H34B H 0.0114 0.9317 0.7395 0.073 Uiso 1 1 calc . . .
C35 C 0.1847(12) 0.8862(9) 0.673(4) 0.051(10) Uani 1 1 d . . .
H35 H 0.1534 0.8794 0.7107 0.061 Uiso 1 1 calc . . .
C36 C 0.2240(12) 0.8615(8) 0.659(4) 0.048(9) Uani 1 1 d . . .
H36 H 0.2198 0.8384 0.6915 0.057 Uiso 1 1 calc . . .
C37 C 0.1488(12) 0.9486(8) 0.641(3) 0.042(8) Uani 1 1 d . . .
C38 C 0.1194(12) 1.0051(9) 0.598(4) 0.048(9) Uani 1 1 d . . .
C39 C 0.0651(12) 0.9634(9) 0.677(4) 0.045(9) Uani 1 1 d . . .
C40 C 0.3652(12) 0.7954(9) 0.399(4) 0.049(9) Uani 1 1 d . . .
H40A H 0.3881 0.7749 0.3863 0.059 Uiso 1 1 calc R . .
H40B H 0.3321 0.7866 0.4318 0.059 Uiso 1 1 calc R . .
N40 N 0.2565(11) 0.7648(7) -0.265(3) 0.050(7) Uani 1 1 d . . .
O40 O 0.3580(9) 0.8136(6) 0.277(2) 0.050(6) Uani 1 1 d . . .
C41 C 0.3351(12) 0.7960(9) 0.180(4) 0.045(9) Uani 1 1 d . . .
N41 N 0.2118(12) 0.7149(9) -0.364(3) 0.061(8) Uani 1 1 d . . .
C42 C 0.3239(13) 0.8153(9) 0.062(4) 0.055(10) Uani 1 1 d . . .
H42 H 0.3324 0.8395 0.0576 0.066 Uiso 1 1 calc . . .
N42 N 0.2401(11) 0.7130(8) -0.134(3) 0.050(7) Uani 1 1 d . . .
C43 C 0.3006(12) 0.7990(9) -0.047(3) 0.047(9) Uani 1 1 d . . .
H43 H 0.2955 0.8120 -0.1246 0.056 Uiso 1 1 calc . . .
N43 N 0.2305(13) 0.7647(9) -0.485(4) 0.076(10) Uani 1 1 d . . .
H43A H 0.2434 0.7859 -0.4953 0.091 Uiso 1 1 calc . . .
H43B H 0.2157 0.7542 -0.5512 0.091 Uiso 1 1 calc . . .
C44 C 0.2847(12) 0.7628(10) -0.040(3) 0.049(9) Uani 1 1 d . . .
N44 N 0.1982(14) 0.6650(9) -0.229(3) 0.077(10) Uani 1 1 d . . .
H44A H 0.1991 0.6542 -0.1537 0.092 Uiso 1 1 calc . . .
H44B H 0.1842 0.6547 -0.2964 0.092 Uiso 1 1 calc . . .
C45 C 0.2959(13) 0.7445(8) 0.075(4) 0.051(9) Uani 1 1 d . . .
H45 H 0.2860 0.7205 0.0809 0.061 Uiso 1 1 calc . . .
C46 C 0.3209(13) 0.7595(9) 0.181(4) 0.052(9) Uani 1 1 d . . .
H46 H 0.3286 0.7455 0.2546 0.063 Uiso 1 1 calc . . .
C47 C 0.2583(12) 0.7460(9) -0.151(3) 0.046(9) Uani 1 1 d . . .
C48 C 0.2335(15) 0.7482(11) -0.367(4) 0.063(11) Uani 1 1 d . . .
C49 C 0.2193(15) 0.6989(10) -0.241(5) 0.066(11) Uani 1 1 d . . .
O50 O 0.7373(13) 0.8829(9) 1.016(3) 0.101(10) Uiso 1 1 d . . .
S50 S 0.7833(7) 0.8695(4) 0.9288(14) 0.113(5) Uani 1 1 d . . .
C50 C 0.812(3) 0.9078(17) 0.863(7) 0.16(3) Uani 1 1 d . . .
H50A H 0.7893 0.9186 0.7995 0.246 Uiso 1 1 calc R . .
H50B H 0.8443 0.9013 0.8200 0.246 Uiso 1 1 calc R . .
H50C H 0.8194 0.9246 0.9329 0.246 Uiso 1 1 calc R . .
C51 C 0.836(2) 0.8577(14) 1.037(6) 0.116(19) Uani 1 1 d . . .
H51A H 0.8266 0.8365 1.0863 0.175 Uiso 1 1 calc R . .
H51B H 0.8421 0.8771 1.0975 0.175 Uiso 1 1 calc R . .
H51C H 0.8664 0.8532 0.9857 0.175 Uiso 1 1 calc R . .
O60 O 0.0505(11) 0.0914(7) 0.478(3) 0.077(8) Uani 1 1 d . . .
S60 S 0.0034(8) 0.0831(4) 0.3989(18) 0.141(7) Uani 1 1 d . . .
C60 C 0.019(4) 0.096(2) 0.239(8) 0.22(5) Uani 1 1 d . . .
H60A H 0.0421 0.0779 0.2013 0.335 Uiso 1 1 calc R . .
H60B H 0.0368 0.1184 0.2410 0.335 Uiso 1 1 calc R . .
H60C H -0.0116 0.0974 0.1869 0.335 Uiso 1 1 calc R . .
C61 C -0.041(3) 0.1198(19) 0.450(9) 0.19(4) Uani 1 1 d . . .
H61A H -0.0513 0.1164 0.5413 0.278 Uiso 1 1 calc R . .
H61B H -0.0720 0.1193 0.3955 0.278 Uiso 1 1 calc R . .
H61C H -0.0243 0.1425 0.4404 0.278 Uiso 1 1 calc R . .
O70 O 0.6408(15) 0.6191(9) 0.833(4) 0.118(12) Uani 1 1 d . . .
S70 S 0.6450(5) 0.6570(5) 0.7942(15) 0.111(5) Uani 1 1 d . . .
C70 C 0.660(2) 0.6802(19) 0.927(6) 0.15(3) Uani 1 1 d . . .
H70A H 0.6306 0.6822 0.9842 0.227 Uiso 1 1 calc R . .
H70B H 0.6719 0.7037 0.9020 0.227 Uiso 1 1 calc R . .
H70C H 0.6879 0.6681 0.9741 0.227 Uiso 1 1 calc R . .
C71 C 0.710(2) 0.660(2) 0.721(6) 0.15(3) Uani 1 1 d . . .
H71A H 0.7102 0.6469 0.6388 0.230 Uiso 1 1 calc R . .
H71B H 0.7347 0.6500 0.7807 0.230 Uiso 1 1 calc R . .
H71C H 0.7179 0.6848 0.7041 0.230 Uiso 1 1 calc R . .
O80 O 0.662(4) 0.816(3) 0.848(13) 0.38(6) Uiso 1 1 d . A 2
S80A S 0.6692(14) 0.7915(10) 0.740(4) 0.149(10) Uiso 0.60 1 d P A 2
C80 C 0.6711(18) 0.7509(12) 0.708(5) 0.086(13) Uiso 1 1 d . A 2
H80A H 0.7011 0.7404 0.7494 0.129 Uiso 1 1 calc R A 2
H80B H 0.6732 0.7475 0.6137 0.129 Uiso 1 1 calc R A 2
H80C H 0.6402 0.7395 0.7411 0.129 Uiso 1 1 calc R A 2
C81 C 0.608(3) 0.7963(19) 0.636(8) 0.16(3) Uiso 1 1 d . A 2
H81A H 0.5960 0.8208 0.6381 0.244 Uiso 1 1 calc R A 2
H81B H 0.5809 0.7810 0.6715 0.244 Uiso 1 1 calc R A 2
H81C H 0.6147 0.7894 0.5460 0.244 Uiso 1 1 calc R A 2
S80B S 0.630(2) 0.7741(15) 0.763(5) 0.149(10) Uiso 0.40 1 d P B 3
S85A S 0.920(6) 0.987(4) 0.190(14) 0.41(5) Uiso 0.50 1 d P C 4
O85 O 0.935(8) 1.009(5) 0.08(2) 0.57(11) Uiso 1 1 d . C 4
C86 C 0.873(7) 1.027(5) 0.25(2) 0.43(12) Uiso 1 1 d . C 4
H86A H 0.8936 1.0473 0.2777 0.649 Uiso 1 1 calc R C 4
H86B H 0.8520 1.0190 0.3227 0.649 Uiso 1 1 calc R C 4
H86C H 0.8507 1.0344 0.1780 0.649 Uiso 1 1 calc R C 4
C87 C 0.866(3) 0.960(2) 0.161(8) 0.18(3) Uiso 1 1 d . C 4
H87A H 0.8778 0.9368 0.1277 0.267 Uiso 1 1 calc R C 4
H87B H 0.8436 0.9706 0.0961 0.267 Uiso 1 1 calc R C 4
H87C H 0.8473 0.9561 0.2418 0.267 Uiso 1 1 calc R C 4
S85B S 0.858(6) 1.005(4) 0.144(14) 0.41(5) Uiso 0.50 1 d P D 5
O90 O 0.8498(13) 0.8102(9) 0.598(3) 0.113(11) Uani 1 1 d DU . .
C91 C 0.8692(19) 0.7981(12) 0.476(4) 0.115(18) Uani 1 1 d DU . .
H91A H 0.8471 0.7791 0.4422 0.138 Uiso 1 1 calc R . .
H91B H 0.9039 0.7884 0.4884 0.138 Uiso 1 1 calc R . .
C92 C 0.8710(17) 0.8290(14) 0.377(5) 0.12(2) Uani 1 1 d DU . .
H92A H 0.8936 0.8480 0.4087 0.149 Uiso 1 1 calc R . .
H92B H 0.8839 0.8207 0.2918 0.149 Uiso 1 1 calc R . .
O93 O 0.8201(16) 0.8416(11) 0.364(4) 0.141(14) Uani 1 1 d DU . .
C94 C 0.798(2) 0.8539(14) 0.483(5) 0.15(2) Uani 1 1 d DU . .
H94A H 0.7625 0.8614 0.4671 0.178 Uiso 1 1 calc R . .
H94B H 0.8175 0.8743 0.5157 0.178 Uiso 1 1 calc R . .
C95 C 0.7991(15) 0.8235(12) 0.584(5) 0.101(16) Uani 1 1 d DU . .
H95A H 0.7867 0.8323 0.6690 0.121 Uiso 1 1 calc R . .
H95B H 0.7762 0.8043 0.5555 0.121 Uiso 1 1 calc R . .
C100 C 0.381(5) 0.942(4) 0.399(12) 0.350 Uiso 1 1 d D . .
C101 C 0.374(4) 0.977(4) 0.453(12) 0.350 Uiso 1 1 d D . .
C102 C 0.404(6) 1.000(2) 0.422(12) 0.350 Uiso 1 1 d D . .
C103 C 0.458(5) 0.991(4) 0.404(12) 0.350 Uiso 1 1 d D . .
C104 C 0.461(4) 0.958(4) 0.333(11) 0.350 Uiso 1 1 d D . .
C105 C 0.434(6) 0.932(2) 0.420(12) 0.350 Uiso 1 1 d D . .
C110 C 0.555(6) 0.734(4) 0.418(8) 0.350 Uiso 1 1 d D . .
C111 C 0.518(3) 0.742(3) 0.312(16) 0.350 Uiso 1 1 d D . .
C112 C 0.537(5) 0.749(3) 0.204(13) 0.350 Uiso 1 1 d D . .
C113 C 0.592(6) 0.746(4) 0.185(9) 0.350 Uiso 1 1 d D . .
C114 C 0.605(3) 0.712(3) 0.239(16) 0.350 Uiso 1 1 d D . .
C115 C 0.587(5) 0.707(3) 0.367(14) 0.350 Uiso 1 1 d D . .
C120 C 0.476(2) 0.859(2) 0.106(6) 0.16(3) Uiso 1 1 d DU . .
C121 C 0.513(4) 0.8834(15) 0.049(8) 0.25(5) Uiso 1 1 d DU . .
C122 C 0.555(3) 0.868(3) 0.013(9) 0.28(6) Uiso 1 1 d DU . .
C123 C 0.546(3) 0.838(3) -0.074(7) 0.22(4) Uiso 1 1 d DU . .
C124 C 0.513(4) 0.8135(15) -0.004(9) 0.32(7) Uiso 1 1 d DU . .
C125 C 0.464(2) 0.833(2) 0.006(8) 0.24(5) Uiso 1 1 d DU . .
C130 C 0.649(5) 0.952(3) 0.926(16) 0.50(14) Uiso 1 1 d DU . .
H13C H 0.6340 0.9434 0.8430 0.604 Uiso 1 1 calc R . .
H13D H 0.6782 0.9359 0.9473 0.604 Uiso 1 1 calc R . .
C131 C 0.668(3) 0.989(3) 0.912(12) 0.27(6) Uiso 1 1 d DU . .
H13E H 0.6838 0.9972 0.9937 0.323 Uiso 1 1 calc R . .
H13F H 0.6936 0.9908 0.8415 0.323 Uiso 1 1 calc R . .
O132 O 0.626(5) 1.010(3) 0.882(17) 2.0(10) Uiso 1 1 d DU . .
C133 C 0.578(3) 1.001(4) 0.925(17) 0.42(10) Uiso 1 1 d DU . .
H13G H 0.5608 0.9860 0.8592 0.503 Uiso 1 1 calc R . .
H13H H 0.5572 1.0220 0.9403 0.503 Uiso 1 1 calc R . .
C134 C 0.584(5) 0.980(5) 1.051(13) 0.8(3) Uiso 1 1 d DU . .
H13I H 0.6015 0.9950 1.1167 0.914 Uiso 1 1 calc R . .
H13J H 0.5505 0.9733 1.0848 0.914 Uiso 1 1 calc R . .
O135 O 0.613(6) 0.951(4) 1.024(16) 0.79(18) Uiso 1 1 d DU . .
C140 C 0.316(3) 0.913(3) 0.056(18) 0.30(6) Uiso 1 1 d DU . .
C141 C 0.277(6) 0.908(3) -0.048(12) 0.33(7) Uiso 1 1 d DU . .
C142 C 0.245(6) 0.932(4) -0.062(12) 0.62(19) Uiso 1 1 d DU . .
C143 C 0.247(5) 0.963(3) 0.026(19) 0.40(9) Uiso 1 1 d DU . .
C144 C 0.250(6) 0.948(4) 0.156(14) 0.7(2) Uiso 1 1 d DU . .
C145 C 0.288(6) 0.922(4) 0.171(11) 0.36(8) Uiso 1 1 d DU . .

loop_
_atom_site_aniso_label
_atom_site_aniso_U_11
_atom_site_aniso_U_22
_atom_site_aniso_U_33
_atom_site_aniso_U_23
_atom_site_aniso_U_13
_atom_site_aniso_U_12
C1 0.028(17) 0.036(18) 0.06(2) 0.010(17) 0.003(16) 0.002(14)
C10 0.026(17) 0.05(2) 0.05(2) 0.011(17) -0.002(15) -0.001(16)
N10 0.047(18) 0.07(2) 0.06(2) 0.017(17) 0.007(16) 0.008(16)
O10 0.044(13) 0.057(15) 0.059(15) 0.011(13) 0.004(12) 0.018(12)
C11 0.033(19) 0.05(2) 0.05(2) -0.001(18) -0.005(17) 0.005(16)
N11 0.040(16) 0.048(17) 0.07(2) 0.007(16) 0.000(15) 0.006(14)
C12 0.031(19) 0.07(3) 0.06(2) 0.02(2) 0.022(18) 0.012(19)
N12 0.043(17) 0.049(18) 0.06(2) 0.016(15) 0.010(16) 0.017(15)
C13 0.04(2) 0.07(3) 0.07(3) 0.02(2) 0.01(2) 0.023(19)
N13 0.043(17) 0.07(2) 0.08(2) 0.029(18) 0.009(16) 0.031(16)
C14 0.030(18) 0.05(2) 0.06(2) 0.000(18) -0.005(17) 0.011(16)
N14 0.08(2) 0.09(3) 0.09(3) 0.04(2) 0.04(2) 0.03(2)
C15 0.04(2) 0.06(2) 0.05(2) 0.008(19) 0.008(17) 0.005(18)
C16 0.05(2) 0.05(2) 0.06(3) 0.00(2) 0.01(2) 0.024(19)
C17 0.04(2) 0.05(2) 0.05(2) 0.006(18) -0.007(19) 0.011(18)
C18 0.06(2) 0.06(3) 0.06(3) 0.01(2) 0.00(2) 0.00(2)
C19 0.06(2) 0.05(2) 0.06(2) 0.01(2) -0.01(2) 0.01(2)
C20 0.030(17) 0.05(2) 0.05(2) -0.002(17) -0.005(15) -0.010(15)
N20 0.041(17) 0.07(2) 0.07(2) -0.023(17) 0.018(16) -0.018(16)
O20 0.027(12) 0.067(16) 0.064(16) -0.004(13) 0.007(11) -0.011(11)
C21 0.04(2) 0.05(2) 0.06(2) -0.002(19) -0.009(19) -0.009(17)
N21 0.050(18) 0.055(19) 0.07(2) -0.014(17) 0.000(17) -0.011(15)
C22 0.039(19) 0.06(2) 0.05(2) -0.02(2) 0.006(18) -0.009(18)
N22 0.042(17) 0.051(17) 0.06(2) -0.010(16) 0.005(15) -0.021(15)
C23 0.04(2) 0.05(2) 0.04(2) -0.008(18) 0.011(17) -0.009(18)
N23 0.08(3) 0.12(3) 0.10(3) -0.05(3) 0.03(2) -0.05(2)
C24 0.04(2) 0.05(2) 0.07(3) -0.01(2) -0.01(2) -0.003(17)
N24 0.052(19) 0.07(2) 0.07(2) -0.019(18) -0.003(17) -0.021(17)
C25 0.07(3) 0.08(3) 0.06(3) -0.02(2) 0.01(2) -0.04(2)
C26 0.05(2) 0.10(3) 0.05(2) -0.03(2) 0.020(19) -0.03(2)
C27 0.032(19) 0.04(2) 0.08(3) 0.00(2) -0.01(2) -0.010(16)
C28 0.05(2) 0.06(2) 0.07(3) -0.01(2) 0.00(2) -0.01(2)
C29 0.04(2) 0.04(2) 0.08(3) -0.01(2) 0.01(2) -0.003(17)
C30 0.030(18) 0.04(2) 0.07(3) -0.002(18) -0.001(18) 0.006(15)
N30 0.029(15) 0.029(15) 0.09(2) 0.011(15) 0.012(15) 0.001(13)
O30 0.026(11) 0.037(12) 0.083(17) 0.007(12) 0.010(11) 0.011(10)
C31 0.025(17) 0.04(2) 0.06(2) 0.009(17) -0.009(16) -0.005(16)
N31 0.040(18) 0.036(17) 0.08(2) 0.010(16) 0.006(15) 0.007(14)
C32 0.029(18) 0.04(2) 0.09(3) 0.01(2) 0.007(18) 0.002(17)
N32 0.015(14) 0.036(15) 0.08(2) 0.014(15) 0.009(13) 0.005(12)
C33 0.034(19) 0.041(19) 0.09(3) 0.014(19) 0.006(19) 0.004(17)
N33 0.034(16) 0.038(18) 0.12(3) 0.020(18) 0.011(17) -0.002(13)
C34 0.032(19) 0.031(18) 0.07(2) 0.004(17) 0.004(17) -0.005(15)
N34 0.036(17) 0.042(17) 0.11(3) 0.014(17) 0.014(17) 0.006(14)
C35 0.026(18) 0.05(2) 0.08(3) 0.014(19) 0.010(17) 0.003(16)
C36 0.04(2) 0.034(18) 0.07(2) 0.014(17) 0.009(18) 0.002(17)
C37 0.028(19) 0.036(19) 0.06(2) 0.001(17) -0.012(17) 0.002(15)
C38 0.024(18) 0.03(2) 0.09(3) 0.001(19) -0.005(18) -0.005(16)
C39 0.028(19) 0.04(2) 0.07(2) 0.003(18) 0.005(17) 0.001(16)
C40 0.034(18) 0.038(19) 0.08(3) -0.006(19) -0.017(18) 0.001(15)
N40 0.058(19) 0.044(17) 0.049(19) -0.009(16) -0.009(15) -0.008(14)
O40 0.063(15) 0.038(13) 0.050(15) 0.008(12) -0.018(13) -0.010(11)
C41 0.040(19) 0.04(2) 0.05(2) 0.005(19) 0.000(18) 0.002(17)
N41 0.06(2) 0.07(2) 0.06(2) -0.006(18) -0.011(16) -0.005(17)
C42 0.05(2) 0.04(2) 0.08(3) 0.00(2) -0.01(2) -0.002(17)
N42 0.051(18) 0.06(2) 0.042(17) -0.008(15) -0.016(14) -0.011(15)
C43 0.04(2) 0.04(2) 0.05(2) 0.000(17) 0.001(17) 0.009(17)
N43 0.08(2) 0.07(2) 0.08(2) 0.00(2) -0.01(2) -0.012(19)
C44 0.037(19) 0.06(2) 0.05(2) -0.002(19) 0.004(17) 0.002(17)
N44 0.09(3) 0.08(2) 0.06(2) -0.007(18) -0.016(19) -0.03(2)
C45 0.06(2) 0.032(18) 0.06(2) -0.006(19) -0.01(2) -0.018(17)
C46 0.05(2) 0.05(2) 0.06(2) 0.016(19) -0.010(19) -0.005(17)
C47 0.035(18) 0.05(2) 0.05(2) -0.014(19) 0.003(17) -0.001(18)
C48 0.05(2) 0.07(3) 0.07(3) 0.01(2) 0.00(2) 0.01(2)
C49 0.05(2) 0.05(3) 0.09(4) 0.00(2) 0.02(2) 0.00(2)
S50 0.147(13) 0.111(11) 0.081(9) -0.013(8) 0.012(9) 0.030(10)
C50 0.23(8) 0.13(5) 0.13(5) 0.07(5) 0.07(5) 0.05(5)
C51 0.10(4) 0.10(4) 0.15(5) 0.02(4) 0.03(4) 0.03(3)
O60 0.09(2) 0.056(17) 0.09(2) -0.010(15) -0.021(17) 0.010(15)
S60 0.175(16) 0.118(12) 0.129(13) 0.028(10) -0.081(13) -0.036(12)
C60 0.33(12) 0.18(8) 0.15(7) 0.07(6) -0.13(8) -0.07(8)
C61 0.13(6) 0.18(7) 0.24(9) 0.08(7) -0.06(6) 0.05(5)
O70 0.13(3) 0.08(2) 0.14(3) 0.00(2) 0.05(3) 0.00(2)
S70 0.084(9) 0.142(14) 0.106(11) 0.003(10) 0.008(8) -0.006(9)
C70 0.14(5) 0.21(7) 0.11(5) -0.02(5) 0.01(4) -0.08(5)
C71 0.10(4) 0.27(9) 0.09(4) -0.06(5) 0.01(4) 0.01(5)
O90 0.117(17) 0.098(16) 0.124(17) 0.012(14) 0.010(14) -0.015(14)
C91 0.12(2) 0.11(2) 0.11(2) 0.002(16) 0.009(16) -0.012(16)
C92 0.12(2) 0.13(2) 0.12(2) -0.003(16) 0.000(16) 0.008(16)
O93 0.144(19) 0.141(19) 0.14(2) -0.002(15) -0.003(15) 0.004(15)
C94 0.15(3) 0.15(3) 0.15(3) -0.005(17) -0.001(17) 0.003(17)
C95 0.09(2) 0.11(2) 0.10(2) 0.002(16) -0.005(15) -0.010(15)

loop_
_geom_bond_atom_site_label_1
_geom_bond_atom_site_label_2
_geom_bond_site_symmetry_1
_geom_bond_site_symmetry_2
_geom_bond_distance
_geom_bond_publ_flag
C1 C20 . . 1.50(4) y
C1 C10 . . 1.52(4) y
C1 C30 . . 1.54(4) y
C1 C40 . . 1.55(5) y
C10 O10 . . 1.44(4) y
C10 H10a . . 0.97 ?
C10 H10b . . 0.97 ?
N10 C17 . . 1.33(4) y
N10 C18 . . 1.36(4) y
O10 C11 . . 1.40(4) y
C11 C16 . . 1.34(5) y
C11 C12 . . 1.37(4) y
N11 C17 . . 1.36(4) y
N11 C19 . . 1.39(4) y
C12 C13 . . 1.35(5) y
C12 H12 . . 0.9301 ?
N12 C19 . . 1.33(4) y
N12 C18 . . 1.35(4) y
C13 C14 . . 1.39(5) y
C13 H13 . . 0.9298 ?
N13 C19 . . 1.32(4) y
N13 H13a . . 0.8596 ?
N13 H13b . . 0.8601 ?
C14 C15 . . 1.38(4) y
C14 C17 . . 1.48(5) y
N14 C18 . . 1.33(5) y
N14 H14a . . 0.8604 ?
N14 H14b . . 0.8597 ?
C15 C16 . . 1.44(5) y
C15 H15 . . 0.9297 ?
C16 H16 . . 0.9295 ?
C20 O20 . . 1.43(4) y
C20 H20a . . 0.97 ?
C20 H20b . . 0.97 ?
N20 C28 . . 1.32(4) y
N20 C27 . . 1.32(5) y
O20 C21 . . 1.37(4) y
C21 C26 . . 1.39(5) y
C21 C22 . . 1.40(5) y
N21 C29 . . 1.35(4) y
N21 C28 . . 1.38(4) y
C22 C23 . . 1.38(5) y
C22 H22 . . 0.9294 ?
N22 C29 . . 1.33(4) y
N22 C27 . . 1.34(4) y
C23 C24 . . 1.38(5) y
C23 H23 . . 0.9296 ?
N23 C28 . . 1.37(5) y
N23 H23a . . 0.8605 ?
N23 H23b . . 0.8603 ?
C24 C25 . . 1.38(5) y
C24 C27 . . 1.53(5) y
N24 C29 . . 1.34(4) y
N24 H24a . . 0.8598 ?
N24 H24b . . 0.8604 ?
C25 C26 . . 1.38(5) y
C25 H25 . . 0.9291 ?
C26 H26 . . 0.93 ?
C30 O30 . . 1.42(4) y
C30 H30a . . 0.97 ?
C30 H30b . . 0.97 ?
N30 C37 . . 1.35(4) y
N30 C38 . . 1.36(4) y
O30 C31 . . 1.37(4) y
C31 C36 . . 1.38(4) y
C31 C32 . . 1.38(4) y
N31 C39 . . 1.32(4) y
N31 C38 . . 1.33(4) y
C32 C33 . . 1.40(4) y
C32 H32 . . 0.9306 ?
N32 C37 . . 1.31(4) y
N32 C39 . . 1.35(4) y
C33 C34 . . 1.35(4) y
C33 H33 . . 0.93 ?
N33 C38 . . 1.33(4) y
N33 H33a . . 0.86 ?
N33 H33b . . 0.8599 ?
C34 C35 . . 1.41(4) y
C34 C37 . . 1.49(4) y
N34 C39 . . 1.34(4) y
N34 H34a . . 0.8598 ?
N34 H34b . . 0.8601 ?
C35 C36 . . 1.37(4) y
C35 H35 . . 0.9296 ?
C36 H36 . . 0.9299 ?
C40 O40 . . 1.42(4) y
C40 H40a . . 0.97 ?
C40 H40b . . 0.97 ?
N40 C48 . . 1.33(5) y
N40 C47 . . 1.34(4) y
O40 C41 . . 1.32(4) y
C41 C46 . . 1.41(5) y
C41 C42 . . 1.42(5) y
N41 C48 . . 1.36(5) y
N41 C49 . . 1.39(5) y
C42 C43 . . 1.39(5) y
C42 H42 . . 0.9304 ?
N42 C49 . . 1.31(5) y
N42 C47 . . 1.33(4) y
C43 C44 . . 1.41(5) y
C43 H43 . . 0.9298 ?
N43 C48 . . 1.35(5) y
N43 H43a . . 0.8594 ?
N43 H43b . . 0.8605 ?
C44 C45 . . 1.37(5) y
C44 C47 . . 1.46(5) y
N44 C49 . . 1.38(5) y
N44 H44a . . 0.8598 ?
N44 H44b . . 0.8597 ?
C45 C46 . . 1.37(5) y
C45 H45 . . 0.9302 ?
C46 H46 . . 0.93 ?
O50 S50 . . 1.56(4) y
S50 C50 . . 1.74(6) y
S50 C51 . . 1.79(6) y
C50 H50a . . 0.96 ?
C50 H50b . . 0.96 ?
C50 H50c . . 0.96 ?
C51 H51a . . 0.96 ?
C51 H51b . . 0.96 ?
C51 H51c . . 0.96 ?
O60 S60 . . 1.48(3) y
S60 C60 . . 1.73(8) y
S60 C61 . . 1.86(7) y
C60 H60a . . 0.96 ?
C60 H60b . . 0.96 ?
C60 H60c . . 0.96 ?
C61 H61a . . 0.96 ?
C61 H61b . . 0.96 ?
C61 H61c . . 0.96 ?
O70 S70 . . 1.47(4) y
S70 C70 . . 1.65(6) y
S70 C71 . . 1.82(5) y
C70 H70a . . 0.96 ?
C70 H70b . . 0.96 ?
C70 H70c . . 0.96 ?
C71 H71a . . 0.96 ?
C71 H71b . . 0.96 ?
C71 H71c . . 0.96 ?
O80 S80a . . 1.43(12) y
S80a C80 . . 1.55(5) y
S80a C81 . . 1.91(8) y
C80 H80a . . 0.96 ?
C80 H80b . . 0.96 ?
C80 H80c . . 0.96 ?
C81 H81a . . 0.96 ?
C81 H81b . . 0.96 ?
C81 H81c . . 0.96 ?
S85a O85 . . 1.4(2) y
S85a C87 . . 1.75(14) y
S85a C86 . . 2.0(2) y
C86 H86a . . 0.96 ?
C86 H86b . . 0.96 ?
C86 H86c . . 0.96 ?
C87 H87a . . 0.96 ?
C87 H87b . . 0.96 ?
C87 H87c . . 0.96 ?
O90 C95 . . 1.40(2) y
O90 C91 . . 1.40(2) y
C91 C92 . . 1.53(3) y
C91 H91a . . 0.97 ?
C91 H91b . . 0.97 ?
C92 O93 . . 1.39(3) y
C92 H92a . . 0.97 ?
C92 H92b . . 0.97 ?
O93 C94 . . 1.40(3) y
C94 C95 . . 1.53(3) y
C94 H94a . . 0.97 ?
C94 H94b . . 0.97 ?
C95 H95a . . 0.97 ?
C95 H95b . . 0.97 ?
C100 C101 . . 1.43(3) y
C100 C105 . . 1.43(3) y
C101 C102 . . 1.21(5) y
C102 C103 . . 1.43(3) y
C103 C104 . . 1.42(3) y
C104 C105 . . 1.46(3) y
C110 C115 . . 1.40(3) y
C110 C111 . . 1.46(3) y
C111 C112 . . 1.22(4) y
C112 C113 . . 1.45(3) y
C113 C114 . . 1.42(3) y
C114 C115 . . 1.38(2) y
C120 C125 . . 1.43(3) y
C120 C121 . . 1.43(3) y
C121 C122 . . 1.28(6) y
C122 C123 . . 1.43(3) y
C123 C124 . . 1.43(3) y
C124 C125 . . 1.45(3) y
C130 O135 . . 1.36(2) y
C130 C131 . . 1.49(3) y
C130 H13c . . 0.97 ?
C130 H13d . . 0.97 ?
C131 O132 . . 1.36(3) y
C131 H13e . . 0.97 ?
C131 H13f . . 0.97 ?
O132 C133 . . 1.35(2) y
C133 C134 . . 1.48(3) y
C133 H13g . . 0.97 ?
C133 H13h . . 0.97 ?
C134 O135 . . 1.36(2) y
C134 H13i . . 0.97 ?
C134 H13j . . 0.97 ?
C140 C145 . . 1.41(3) y
C140 C141 . . 1.45(3) y
C141 C142 . . 1.22(4) y
C142 C143 . . 1.46(3) y
C143 C144 . . 1.42(3) y
C144 C145 . . 1.38(2) y
